data_1533019
loop_
_publ_author_name
'Puyet, M.'
'Lenoir, B.'
'Dauscher, A.'
'Clarke, S.J.'
'Weisbecker, P.'

_publ_section_title
;
 Synthesis and crystal structure of Cax Co4 Sb12 skutterudites
;
_journal_name_full 'Journal of Solid State Chemistry'
_journal_page_first 2138
_journal_page_last 2143
_journal_volume 177
_journal_year 2004
_chemical_formula_sum 'Ca0.1 Co4 Sb12'
_space_group_IT_number 204
_symmetry_space_group_name_Hall '-I 2 2 3'
_symmetry_space_group_name_H-M 'I m -3'
_cell_angle_alpha 90
_cell_angle_beta 90
_cell_angle_gamma 90
_cell_formula_units_Z 2
_cell_length_a 9.0429
_cell_length_b 9.0429
_cell_length_c 9.0429
_cell_volume 739.474
_citation_journal_id_ASTM JSSCBI
_cod_data_source_file Puyet_JSSCBI_2004_1746.cif
_cod_data_source_block Ca0.1Co4Sb12
_cod_original_cell_volume 739.4745
_cod_database_code 1533019

loop_
_symmetry_equiv_pos_as_xyz
x,y,z
-x,-y,z
x,-y,-z
-x,y,-z
z,x,y
-z,-x,y
z,-x,-y
-z,x,-y
y,z,x
y,-z,-x
-y,z,-x
-y,-z,x
-x,-y,-z
x,y,-z
-x,y,z
x,-y,z
-z,-x,-y
z,x,-y
-z,x,y
z,-x,y
-y,-z,-x
-y,z,x
y,-z,x
y,z,-x
x+1/2,y+1/2,z+1/2
-x+1/2,-y+1/2,z+1/2
x+1/2,-y+1/2,-z+1/2
-x+1/2,y+1/2,-z+1/2
z+1/2,x+1/2,y+1/2
-z+1/2,-x+1/2,y+1/2
z+1/2,-x+1/2,-y+1/2
-z+1/2,x+1/2,-y+1/2
y+1/2,z+1/2,x+1/2
y+1/2,-z+1/2,-x+1/2
-y+1/2,z+1/2,-x+1/2
-y+1/2,-z+1/2,x+1/2
-x+1/2,-y+1/2,-z+1/2
x+1/2,y+1/2,-z+1/2
-x+1/2,y+1/2,z+1/2
x+1/2,-y+1/2,z+1/2
-z+1/2,-x+1/2,-y+1/2
z+1/2,x+1/2,-y+1/2
-z+1/2,x+1/2,y+1/2
z+1/2,-x+1/2,y+1/2
-y+1/2,-z+1/2,-x+1/2
-y+1/2,z+1/2,x+1/2
y+1/2,-z+1/2,x+1/2
y+1/2,z+1/2,-x+1/2

loop_
_atom_site_label
_atom_site_type_symbol
_atom_site_fract_x
_atom_site_fract_y
_atom_site_fract_z
_atom_site_occupancy
_atom_site_U_iso_or_equiv
Co1 Co 0.25 0.25 0.25 1 0.0
Sb1 Sb 0 0.3353 0.1581 1 0.0
Ca1 Ca 0 0 0 0.1 0.0
